data_4112851
loop_
_publ_author_name
'Toshikazu Kitagawa'
'Kohei Ogawa'
'Koichi Komatsu'

_publ_contact_author_address
;
    Institute for Chemical Research, Kyoto University, Gokasho, Uji, 
    Kyoto 611-0011, Japan. 
;
_publ_contact_author_email ' kitagawa@scl.kyoto-u.ac.jp'
_publ_contact_author_fax ' +81-774-38-3178 '
_publ_contact_author_name ' Toshikazu Kitagawa '
_publ_contact_author_phone ' +81-774-38-3173 '
_publ_section_title
;
 Spin-Localized Cyclopentadienyl Radical Annelated with Homoadamantene
 Frameworks: Isolation, X-ray Crystal Structure, and ESR Characterization
;
_journal_name_full 'Journal of the American Chemical Society'
_journal_page_first 9930
_journal_page_last 9931
_journal_paper_doi 10.1021/ja046617o
_journal_volume 126
_journal_year 2004
_chemical_formula_sum 'C27 H37'
_chemical_formula_weight 361.57
_chemical_name_systematic
; 
 ? 
;
_space_group_IT_number 62
_symmetry_cell_setting orthorhombic
_symmetry_space_group_name_Hall '-P 2ac 2n'
_symmetry_space_group_name_H-M 'P n m a'
_atom_sites_solution_hydrogens geom
_atom_sites_solution_primary direct
_atom_sites_solution_secondary difmap
_audit_creation_date ' Oct 18 2003 '
_audit_creation_method SHELXL-97
_cell_angle_alpha 90.000(5)
_cell_angle_beta 90.000(5)
_cell_angle_gamma 90.000(5)
_cell_formula_units_Z 4
_cell_length_a 10.055(5)
_cell_length_b 10.268(5)
_cell_length_c 19.814(5)
_cell_measurement_temperature 100(2)
_cell_volume 2045.7(15)
_computing_cell_refinement 'Bruker SMART'
_computing_data_collection 'Bruker SMART'
_computing_data_reduction 'Bruker SHELXTL'
_computing_molecular_graphics 'Bruker SHELXTL'
_computing_publication_material 'Bruker SHELXTL'
_computing_structure_refinement 'SHELXL-97 (Sheldrick, 1997)'
_computing_structure_solution 'SHELXS-97 (Sheldrick, 1990)'
_diffrn_ambient_temperature 100(2)
_diffrn_measured_fraction_theta_full 1.000
_diffrn_measured_fraction_theta_max 1.000
_diffrn_measurement_device_type 'CCD area detector'
_diffrn_measurement_method 'phi and omega scans'
_diffrn_radiation_monochromator graphite
_diffrn_radiation_source 'fine-focus sealed tube'
_diffrn_radiation_type MoK\a
_diffrn_radiation_wavelength 0.71069
_diffrn_reflns_av_R_equivalents 0.0676
_diffrn_reflns_av_sigmaI/netI 0.0654
_diffrn_reflns_limit_h_max 11
_diffrn_reflns_limit_h_min -11
_diffrn_reflns_limit_k_max 12
_diffrn_reflns_limit_k_min -10
_diffrn_reflns_limit_l_max 22
_diffrn_reflns_limit_l_min -23
_diffrn_reflns_number 10259
_diffrn_reflns_theta_full 25.00
_diffrn_reflns_theta_max 25.00
_diffrn_reflns_theta_min 2.06
_exptl_absorpt_coefficient_mu 0.065
_exptl_absorpt_correction_T_max 0.9935
_exptl_absorpt_correction_T_min 0.9807
_exptl_absorpt_correction_type empirical(SADABS)
_exptl_crystal_colour yellow
_exptl_crystal_density_diffrn 1.174
_exptl_crystal_description prism
_exptl_crystal_F_000 796
_exptl_crystal_size_max 0.30
_exptl_crystal_size_mid 0.10
_exptl_crystal_size_min 0.10
_refine_diff_density_max 0.170
_refine_diff_density_min -0.189
_refine_diff_density_rms 0.036
_refine_ls_extinction_method none
_refine_ls_goodness_of_fit_ref 1.002
_refine_ls_hydrogen_treatment mixed
_refine_ls_matrix_type full
_refine_ls_number_parameters 143
_refine_ls_number_reflns 1910
_refine_ls_number_restraints 0
_refine_ls_restrained_S_all 1.002
_refine_ls_R_factor_all 0.0784
_refine_ls_R_factor_gt 0.0408
_refine_ls_shift/su_max 0.000
_refine_ls_shift/su_mean 0.000
_refine_ls_structure_factor_coef Fsqd
_refine_ls_weighting_details 'calc w=1/[\s^2^(Fo^2^)+(0.0148P)^2^+0.0000P] where P=(Fo^2^+2Fc^2^)/3'
_refine_ls_weighting_scheme calc
_refine_ls_wR_factor_gt 0.0621
_refine_ls_wR_factor_ref 0.0665
_reflns_number_gt 1150
_reflns_number_total 1910
_reflns_threshold_expression >2sigma(I)
_cod_data_source_file ja046617osi20040709_113308.cif
_cod_data_source_block Radical1
_cod_database_code 4112851

loop_
_symmetry_equiv_pos_as_xyz
'x, y, z'
'-x+1/2, -y, z+1/2'
'x+1/2, -y+1/2, -z+1/2'
'-x, y+1/2, -z'
'-x, -y, -z'
'x-1/2, y, -z-1/2'
'-x-1/2, y-1/2, z-1/2'
'x, -y-1/2, z'

loop_
_atom_site_label
_atom_site_type_symbol
_atom_site_fract_x
_atom_site_fract_y
_atom_site_fract_z
_atom_site_U_iso_or_equiv
_atom_site_adp_type
_atom_site_occupancy
_atom_site_symmetry_multiplicity
_atom_site_calc_flag
_atom_site_refinement_flags
C1 C 0.4610(2) 0.2500 0.51470(12) 0.0169(6) Uani 1 2 d S
C2 C 0.2656(2) 0.2500 0.44857(12) 0.0183(6) Uani 1 2 d S
C3 C 0.4089(2) 0.2500 0.44630(12) 0.0191(6) Uani 1 2 d S
C4 C 0.3363(2) 0.2500 0.63333(11) 0.0201(6) Uani 1 2 d S
H4 H 0.4284 0.2500 0.6524 0.024 Uiso 1 2 calc SR
C5 C 0.2279(2) 0.2500 0.51506(13) 0.0196(6) Uani 1 2 d S
C6 C 0.6104(2) 0.2500 0.52995(11) 0.0171(6) Uani 1 2 d S
C7 C 0.4819(2) 0.2500 0.37954(12) 0.0188(6) Uani 1 2 d S
H7 H 0.5794 0.2500 0.3897 0.023 Uiso 1 2 calc SR
C8 C 0.1776(2) 0.2500 0.38691(11) 0.0216(6) Uani 1 2 d S
H8 H 0.0836 0.2500 0.4033 0.026 Uiso 1 2 calc SR
C9 C 0.0892(2) 0.2500 0.54261(12) 0.0201(6) Uani 1 2 d S
H9 H 0.0274 0.2500 0.5031 0.024 Uiso 1 2 calc SR
C10 C 0.05830(15) 0.12679(17) 0.58404(8) 0.0258(4) Uani 1 1 d .
H10A H -0.0394 0.1157 0.5864 0.031 Uiso 1 1 calc R
H10B H 0.0951 0.0503 0.5600 0.031 Uiso 1 1 calc R
C11 C 0.3498(2) 0.2500 0.55711(11) 0.0185(6) Uani 1 2 d S
C12 C 0.32028(14) 0.12924(18) 0.29926(8) 0.0237(4) Uani 1 1 d .
H12 H 0.3178 0.0509 0.2693 0.028 Uiso 1 1 calc R
C13 C 0.19546(14) 0.12678(17) 0.34380(8) 0.0260(4) Uani 1 1 d .
H13A H 0.2001 0.0502 0.3741 0.031 Uiso 1 1 calc R
H13B H 0.1163 0.1161 0.3146 0.031 Uiso 1 1 calc R
C14 C 0.67524(14) 0.12666(16) 0.50033(8) 0.0238(4) Uani 1 1 d .
H14A H 0.6381 0.0494 0.5225 0.036 Uiso 1 1 calc R
H14B H 0.7715 0.1297 0.5079 0.036 Uiso 1 1 calc R
H14C H 0.6574 0.1224 0.4518 0.036 Uiso 1 1 calc R
C15 C 0.26661(14) 0.12686(18) 0.65970(8) 0.0270(5) Uani 1 1 d .
H15A H 0.2993 0.0512 0.6336 0.032 Uiso 1 1 calc R
H15B H 0.2930 0.1134 0.7073 0.032 Uiso 1 1 calc R
C16 C 0.45193(14) 0.12673(17) 0.33824(8) 0.0216(4) Uani 1 1 d .
H16A H 0.5253 0.1131 0.3057 0.026 Uiso 1 1 calc R
H16B H 0.4509 0.0511 0.3692 0.026 Uiso 1 1 calc R
C17 C 0.6460(2) 0.2500 0.60542(11) 0.0224(6) Uani 1 2 d S
H21 H 0.7430 0.2500 0.6106 0.034 Uiso 1 2 calc SR
H22 H 0.6089 0.1721 0.6269 0.034 Uiso 0.50 1 calc PR
H23 H 0.6089 0.3279 0.6269 0.034 Uiso 0.50 1 calc PR
C18 C 0.0630(2) 0.2500 0.69232(12) 0.0330(8) Uani 1 2 d S
H18A H 0.0946 0.2500 0.7396 0.040 Uiso 1 2 calc SR
H18B H -0.0354 0.2500 0.6927 0.040 Uiso 1 2 calc SR
C19 C 0.11412(15) 0.12886(19) 0.65587(8) 0.0278(5) Uani 1 1 d .
H19 H 0.0797 0.0505 0.6802 0.033 Uiso 1 1 calc R
C20 C 0.3172(2) 0.2500 0.25442(12) 0.0270(6) Uani 1 2 d S
H20A H 0.3949 0.2500 0.2238 0.032 Uiso 1 2 calc SR
H20B H 0.2354 0.2500 0.2266 0.032 Uiso 1 2 calc SR

loop_
_atom_site_aniso_label
_atom_site_aniso_U_11
_atom_site_aniso_U_22
_atom_site_aniso_U_33
_atom_site_aniso_U_23
_atom_site_aniso_U_13
_atom_site_aniso_U_12
C1 0.0179(14) 0.0167(15) 0.0161(14) 0.000 0.0005(12) 0.000
C2 0.0172(13) 0.0227(16) 0.0151(14) 0.000 -0.0005(12) 0.000
C3 0.0225(14) 0.0172(15) 0.0175(15) 0.000 0.0019(12) 0.000
C4 0.0168(13) 0.0306(16) 0.0130(14) 0.000 -0.0013(12) 0.000
C5 0.0182(13) 0.0185(16) 0.0220(15) 0.000 -0.0004(12) 0.000
C6 0.0166(13) 0.0219(16) 0.0129(14) 0.000 -0.0034(11) 0.000
C7 0.0163(13) 0.0235(16) 0.0165(15) 0.000 0.0021(11) 0.000
C8 0.0145(13) 0.0337(17) 0.0166(14) 0.000 -0.0021(12) 0.000
C9 0.0192(14) 0.0268(16) 0.0144(14) 0.000 -0.0018(11) 0.000
C10 0.0197(9) 0.0318(11) 0.0258(11) -0.0004(10) -0.0004(8) -0.0013(9)
C11 0.0225(14) 0.0184(15) 0.0145(14) 0.000 -0.0029(12) 0.000
C12 0.0252(9) 0.0287(11) 0.0173(9) -0.0062(8) -0.0013(8) -0.0034(10)
C13 0.0237(10) 0.0329(11) 0.0214(10) -0.0019(9) -0.0046(8) -0.0064(9)
C14 0.0219(9) 0.0298(11) 0.0198(10) 0.0002(9) -0.0024(8) 0.0037(10)
C15 0.0249(9) 0.0380(12) 0.0182(10) 0.0069(10) -0.0020(8) 0.0001(10)
C16 0.0220(9) 0.0250(11) 0.0178(10) -0.0015(9) 0.0036(8) 0.0011(9)
C17 0.0167(13) 0.0247(16) 0.0257(16) 0.000 -0.0023(12) 0.000
C18 0.0184(14) 0.067(2) 0.0141(15) 0.000 -0.0023(12) 0.000
C19 0.0233(9) 0.0361(12) 0.0239(11) 0.0087(10) -0.0006(8) -0.0039(9)
C20 0.0182(13) 0.0460(18) 0.0168(14) 0.000 0.0015(12) 0.000

loop_
_atom_type_symbol
_atom_type_description
_atom_type_scat_dispersion_real
_atom_type_scat_dispersion_imag
_atom_type_scat_source
C C 0.0033 0.0016 'International Tables Vol C Tables 4.2.6.8 and 6.1.1.4'
H H 0.0000 0.0000 'International Tables Vol C Tables 4.2.6.8 and 6.1.1.4'

loop_
_geom_angle_atom_site_label_1
_geom_angle_atom_site_label_2
_geom_angle_atom_site_label_3
_geom_angle
_geom_angle_site_symmetry_1
_geom_angle_site_symmetry_3
C11 C1 C3 105.80(19) . .
C11 C1 C6 131.7(2) . .
C3 C1 C6 122.5(2) . .
C5 C2 C3 107.8(2) . .
C5 C2 C8 128.0(2) . .
C3 C2 C8 124.1(2) . .
C2 C3 C1 109.3(2) . .
C2 C3 C7 120.8(2) . .
C1 C3 C7 129.8(2) . .
C11 C4 C15 112.29(12) . .
C11 C4 C15 112.29(12) . 8_565
C15 C4 C15 110.69(19) . 8_565
C2 C5 C11 108.2(2) . .
C2 C5 C9 127.4(2) . .
C11 C5 C9 124.4(2) . .
C1 C6 C17 114.83(18) . .
C1 C6 C14 109.86(12) . 8_565
C17 C6 C14 105.78(12) . 8_565
C1 C6 C14 109.86(12) . .
C17 C6 C14 105.78(12) . .
C14 C6 C14 110.59(18) 8_565 .
C3 C7 C16 111.72(12) . .
C3 C7 C16 111.72(12) . 8_565
C16 C7 C16 110.9(2) . 8_565
C2 C8 C13 112.45(12) . .
C2 C8 C13 112.45(12) . 8_565
C13 C8 C13 110.8(2) . 8_565
C5 C9 C10 112.48(12) . 8_565
C5 C9 C10 112.48(12) . .
C10 C9 C10 110.5(2) 8_565 .
C19 C10 C9 114.23(16) . .
C1 C11 C5 108.87(19) . .
C1 C11 C4 132.1(2) . .
C5 C11 C4 119.1(2) . .
C20 C12 C16 108.96(15) . .
C20 C12 C13 109.36(15) . .
C16 C12 C13 114.59(13) . .
C12 C13 C8 113.67(15) . .
C19 C15 C4 115.31(16) . .
C12 C16 C7 115.09(16) . .
C19 C18 C19 109.1(2) . 8_565
C18 C19 C10 109.14(16) . .
C18 C19 C15 108.87(17) . .
C10 C19 C15 114.33(13) . .
C12 C20 C12 108.7(2) 8_565 .

loop_
_geom_bond_atom_site_label_1
_geom_bond_atom_site_label_2
_geom_bond_distance
_geom_bond_site_symmetry_2
C1 C11 1.399(3) .
C1 C3 1.453(3) .
C1 C6 1.533(3) .
C2 C5 1.371(3) .
C2 C3 1.442(3) .
C2 C8 1.508(3) .
C3 C7 1.513(3) .
C4 C11 1.516(3) .
C4 C15 1.537(2) .
C4 C15 1.537(2) 8_565
C5 C11 1.482(3) .
C5 C9 1.498(3) .
C6 C17 1.538(3) .
C6 C14 1.541(2) 8_565
C6 C14 1.541(2) .
C7 C16 1.537(2) .
C7 C16 1.537(2) 8_565
C8 C13 1.537(2) .
C8 C13 1.537(2) 8_565
C9 C10 1.540(2) 8_565
C9 C10 1.540(2) .
C10 C19 1.530(2) .
C12 C20 1.526(2) .
C12 C16 1.533(2) .
C12 C13 1.535(2) .
C15 C19 1.535(2) .
C18 C19 1.527(2) .
C18 C19 1.527(2) 8_565
C20 C12 1.526(2) 8_565
